data_7716906
loop_
_publ_author_name
'&#xc1;lvarez-Miguel, Luc&#xed;a'
'Del Carmen-Rodr&#xed;guez, Clara'
'Valle, Mar&#xed;a'
'&#xc1;lvarez, Celedonio M'
'Mart&#xed;n-&#xc1;lvarez, Jos&#xe9; M'
'Garc&#xed;a-Rodr&#xed;guez, Ra&#xfa;l'
'Miguel, Daniel'

_publ_section_title
;
 Synthesis and reactivity of air stable Ni(II) complexes with isocyanides
 and dialkyldithiophosphate ligands: acyclic diaminocarbene formation.
;
_journal_issue 36
_journal_name_full 'Dalton transactions (Cambridge, England : 2003)'
_journal_page_first 15101
_journal_page_last 15112
_journal_paper_doi 10.1039/d4dt01915f
_journal_volume 53
_journal_year 2024
_chemical_formula_moiety 'C22 H28 N2 Ni O2 P S2, Cl O4'
_chemical_formula_sum 'C22 H28 Cl N2 Ni O6 P S2'
_chemical_formula_weight 605.71
_space_group_crystal_system triclinic
_space_group_IT_number 2
_space_group_name_Hall '-P 1'
_space_group_name_H-M_alt 'P -1'
_atom_sites_solution_hydrogens geom
_atom_sites_solution_primary iterative
_audit_creation_date 2023-10-03
_audit_creation_method
;
Olex2 1.3
(compiled 2020.11.12 svn.r5f609507 for OlexSys, GUI svn.r6408)
;
_audit_update_record
;
2023-10-03 deposited with the CCDC.	2024-08-26 downloaded from the CCDC.
;
_cell_angle_alpha 100.452(4)
_cell_angle_beta 100.473(4)
_cell_angle_gamma 100.035(4)
_cell_formula_units_Z 2
_cell_length_a 7.7849(4)
_cell_length_b 9.6864(4)
_cell_length_c 19.6397(10)
_cell_measurement_reflns_used 4884
_cell_measurement_temperature 293(2)
_cell_measurement_theta_max 26.8950
_cell_measurement_theta_min 2.7020
_cell_volume 1398.88(12)
_computing_cell_refinement
;
CrysAlisPro, Agilent Technologies,
Version 1.171.37.31 (release 14-01-2014 CrysAlis171 .NET)
(compiled Jan 14 2014,18:38:05)
;
_computing_data_collection
;
CrysAlisPro, Agilent Technologies,
Version 1.171.37.31 (release 14-01-2014 CrysAlis171 .NET)
(compiled Jan 14 2014,18:38:05)
;
_computing_data_reduction
;
CrysAlisPro, Agilent Technologies,
Version 1.171.37.31 (release 14-01-2014 CrysAlis171 .NET)
(compiled Jan 14 2014,18:38:05)
;
_computing_molecular_graphics 'Olex2 1.3 (Dolomanov et al., 2009)'
_computing_publication_material 'Olex2 1.3 (Dolomanov et al., 2009)'
_computing_structure_refinement 'SHELXL 2014/7 (Sheldrick, 2015)'
_computing_structure_solution 'olex2.solve 1.3 (Bourhis et al., 2015)'
_diffrn_ambient_temperature 293(2)
_diffrn_detector 'CCD plate'
_diffrn_detector_area_resol_mean 10.4757
_diffrn_detector_type Atlas
_diffrn_measured_fraction_theta_full 1.000
_diffrn_measured_fraction_theta_max 0.821
_diffrn_measurement_details
;
#__ type_ start__ end____ width___ exp.time_
  1 omega  -16.00   74.00   1.0000   11.9650
omega____ theta____ kappa____ phi______ frames
    -       11.9027   57.0000  -90.0000 90

#__ type_ start__ end____ width___ exp.time_
  2 omega  -37.00   62.00   1.0000   11.9650
omega____ theta____ kappa____ phi______ frames
    -      -10.1058   57.0000  120.0000 99

#__ type_ start__ end____ width___ exp.time_
  3 omega  -18.00    8.00   1.0000   11.9650
omega____ theta____ kappa____ phi______ frames
    -      -10.1058  -99.0000  -30.0000 26

#__ type_ start__ end____ width___ exp.time_
  4 omega  -77.00   11.00   1.0000   11.9650
omega____ theta____ kappa____ phi______ frames
    -      -10.1058  -57.0000  -30.0000 88
;
_diffrn_measurement_device 'four-circle diffractometer'
_diffrn_measurement_device_type 'SuperNova, Dual, Cu at zero, Atlas'
_diffrn_measurement_method '\w scans'
_diffrn_orient_matrix_UB_11 0.0676868000
_diffrn_orient_matrix_UB_12 0.0072122000
_diffrn_orient_matrix_UB_13 -0.0196885000
_diffrn_orient_matrix_UB_21 -0.0629191000
_diffrn_orient_matrix_UB_22 -0.0390094000
_diffrn_orient_matrix_UB_23 -0.0313424000
_diffrn_orient_matrix_UB_31 -0.0213987000
_diffrn_orient_matrix_UB_32 0.0650978000
_diffrn_orient_matrix_UB_33 -0.0068974000
_diffrn_radiation_monochromator mirror
_diffrn_radiation_probe x-ray
_diffrn_radiation_type 'Mo K\a'
_diffrn_radiation_wavelength 0.71073
_diffrn_reflns_av_R_equivalents 0.0203
_diffrn_reflns_av_unetI/netI 0.0344
_diffrn_reflns_Laue_measured_fraction_full 1.000
_diffrn_reflns_Laue_measured_fraction_max 0.821
_diffrn_reflns_limit_h_max 9
_diffrn_reflns_limit_h_min -10
_diffrn_reflns_limit_k_max 11
_diffrn_reflns_limit_k_min -13
_diffrn_reflns_limit_l_max 26
_diffrn_reflns_limit_l_min -25
_diffrn_reflns_number 11919
_diffrn_reflns_point_group_measured_fraction_full 1.000
_diffrn_reflns_point_group_measured_fraction_max 0.821
_diffrn_reflns_theta_full 26.000
_diffrn_reflns_theta_max 29.774
_diffrn_reflns_theta_min 2.162
_diffrn_source 'SuperNova (Mo) X-ray Source'
_exptl_absorpt_coefficient_mu 1.033
_exptl_absorpt_correction_T_max 1.00000
_exptl_absorpt_correction_T_min 0.83546
_exptl_absorpt_correction_type multi-scan
_exptl_absorpt_process_details
;
CrysAlisPro, Agilent Technologies,
Version 1.171.37.31 (release 14-01-2014 CrysAlis171 .NET)
(compiled Jan 14 2014,18:38:05)
Empirical absorption correction using spherical harmonics,
 implemented in SCALE3 ABSPACK scaling algorithm.
Empirical absorption correction using spherical harmonics,
 implemented in SCALE3 ABSPACK scaling algorithm.
;
_exptl_crystal_colour orange
_exptl_crystal_colour_primary orange
_exptl_crystal_density_diffrn 1.438
_exptl_crystal_description prism
_exptl_crystal_F_000 628
_exptl_crystal_size_max 0.296
_exptl_crystal_size_mid 0.101
_exptl_crystal_size_min 0.071
_refine_diff_density_max 1.014
_refine_diff_density_min -0.566
_refine_diff_density_rms 0.081
_refine_ls_extinction_coef 0.037(4)
_refine_ls_extinction_expression Fc^*^=kFc[1+0.001xFc^2^\l^3^/sin(2\q)]^-1/4^
_refine_ls_extinction_method 'SHELXL-2014/7 (Sheldrick 2014'
_refine_ls_goodness_of_fit_ref 1.033
_refine_ls_hydrogen_treatment constr
_refine_ls_matrix_type full
_refine_ls_number_parameters 323
_refine_ls_number_reflns 6565
_refine_ls_number_restraints 4
_refine_ls_restrained_S_all 1.035
_refine_ls_R_factor_all 0.0993
_refine_ls_R_factor_gt 0.0718
_refine_ls_shift/su_max 0.001
_refine_ls_shift/su_mean 0.000
_refine_ls_structure_factor_coef Fsqd
_refine_ls_weighting_details 'w=1/[\s^2^(Fo^2^)+(0.1336P)^2^+0.9539P] where P=(Fo^2^+2Fc^2^)/3'
_refine_ls_weighting_scheme calc
_refine_ls_wR_factor_gt 0.2105
_refine_ls_wR_factor_ref 0.2432
_reflns_Friedel_coverage 0.000
_reflns_number_gt 4470
_reflns_number_total 6565
_reflns_threshold_expression 'I > 2\s(I)'
_cod_data_source_file d4dt01915f2.cif
_cod_data_source_block dm491a
_cod_depositor_comments 'Adding full bibliography for 7716902--7716918.cif.'
_cod_database_code 7716906
_shelx_shelxl_version_number 2014/7
_chemical_oxdiff_formula 'C22  H28  N2  O6  P1  S2 Cl1 Ni1'
_shelx_space_group_comment
;
The symmetry employed for this shelxl refinement is uniquely defined
by the following loop, which should always be used as a source of
symmetry information in preference to the above space-group names.
They are only intended as comments.
;
_reflns_odcompleteness_completeness 99.98
_reflns_odcompleteness_iscentric 1
_reflns_odcompleteness_theta 26.32
_olex2_refinement_description
;
1. Fixed Uiso
 At 1.2 times of:
  All C(H) groups, All C(H,H) groups
 At 1.5 times of:
  All C(H,H,H) groups
2. Restrained distances
 C32-C33 = C42-C43
 1.498 with sigma of 0.004
 O31-C32 = O41-C42
 1.442 with sigma of 0.004
3.a Secondary CH2 refined with riding coordinates:
 C32(H32A,H32B), C42(H42A,H42B)
3.b Aromatic/amide H refined with riding coordinates:
 C13(H13), C14(H14), C15(H15), C23(H23), C24(H24), C25(H25)
3.c Idealised Me refined as rotating group:
 C17(H17A,H17B,H17C), C18(H18A,H18B,H18C), C27(H27A,H27B,H27C), C28(H28A,H28B,
 H28C), C33(H33A,H33B,H33C), C43(H43A,H43B,H43C)
;
_smtbx_masks_void_probe_radius 1.2
_smtbx_masks_void_truncation_radius 1.2
_olex2_submission_special_instructions 'No special instructions were received'

loop_
_space_group_symop_operation_xyz
'x, y, z'
'-x, -y, -z'

loop_
_atom_site_label
_atom_site_type_symbol
_atom_site_fract_x
_atom_site_fract_y
_atom_site_fract_z
_atom_site_U_iso_or_equiv
_atom_site_adp_type
_atom_site_occupancy
_atom_site_site_symmetry_order
_atom_site_calc_flag
_atom_site_refinement_flags_posn
_atom_site_refinement_flags_adp
_atom_site_refinement_flags_occupancy
_atom_site_disorder_assembly
_atom_site_disorder_group
Ni1 Ni 0.38938(8) 0.23999(5) 0.68990(3) 0.0635(3) Uani 1 1 d . . . . .
S1 S 0.3786(2) 0.41363(14) 0.63042(7) 0.0912(5) Uani 1 1 d . . . . .
S2 S 0.2273(3) 0.08355(14) 0.59283(7) 0.0963(5) Uani 1 1 d . . . . .
P1 P 0.2328(2) 0.25691(16) 0.55111(7) 0.0859(4) Uani 1 1 d . . . . .
O31 O 0.0473(7) 0.2797(5) 0.5214(2) 0.1093(13) Uani 1 1 d D . . . .
O41 O 0.3259(8) 0.2556(5) 0.4866(2) 0.1257(16) Uani 1 1 d D . . . .
N1 N 0.3743(5) -0.0038(4) 0.76349(19) 0.0629(8) Uani 1 1 d . . . . .
N2 N 0.6197(5) 0.4615(4) 0.81310(19) 0.0634(8) Uani 1 1 d . . . . .
C1 C 0.3864(6) 0.0914(5) 0.7365(2) 0.0606(9) Uani 1 1 d . . . . .
C2 C 0.5313(6) 0.3752(4) 0.7674(2) 0.0601(9) Uani 1 1 d . . . . .
C11 C 0.3428(6) -0.1260(4) 0.7922(2) 0.0603(10) Uani 1 1 d . . . . .
C12 C 0.2313(6) -0.2486(5) 0.7491(2) 0.0653(10) Uani 1 1 d . . . . .
C13 C 0.2043(7) -0.3680(5) 0.7787(3) 0.0761(13) Uani 1 1 d . . . . .
H13 H 0.1291 -0.4531 0.7515 0.091 Uiso 1 1 calc R U . . .
C14 C 0.2858(7) -0.3627(5) 0.8464(3) 0.0780(13) Uani 1 1 d . . . . .
H14 H 0.2661 -0.4444 0.8649 0.094 Uiso 1 1 calc R U . . .
C15 C 0.3987(7) -0.2370(5) 0.8888(3) 0.0776(13) Uani 1 1 d . . . . .
H15 H 0.4529 -0.2355 0.9353 0.093 Uiso 1 1 calc R U . . .
C16 C 0.4301(7) -0.1154(5) 0.8623(2) 0.0684(11) Uani 1 1 d . . . . .
C17 C 0.1411(8) -0.2505(6) 0.6748(3) 0.0937(16) Uani 1 1 d . . . . .
H17A H 0.0799 -0.1726 0.6751 0.141 Uiso 1 1 calc R U . . .
H17B H 0.0565 -0.3400 0.6552 0.141 Uiso 1 1 calc R U . . .
H17C H 0.2290 -0.2402 0.6465 0.141 Uiso 1 1 calc R U . . .
C18 C 0.5518(10) 0.0206(6) 0.9049(3) 0.1009(19) Uani 1 1 d . . . . .
H18A H 0.6416 0.0506 0.8799 0.151 Uiso 1 1 calc R U . . .
H18B H 0.6082 0.0052 0.9498 0.151 Uiso 1 1 calc R U . . .
H18C H 0.4842 0.0937 0.9127 0.151 Uiso 1 1 calc R U . . .
C21 C 0.7304(6) 0.5706(4) 0.8677(3) 0.0663(11) Uani 1 1 d . . . . .
C22 C 0.7569(8) 0.5482(5) 0.9364(3) 0.0834(14) Uani 1 1 d . . . . .
C23 C 0.8662(10) 0.6592(7) 0.9884(4) 0.110(2) Uani 1 1 d . . . . .
H23 H 0.8901 0.6471 1.0349 0.132 Uiso 1 1 calc R U . . .
C24 C 0.9401(10) 0.7855(7) 0.9747(4) 0.118(2) Uani 1 1 d . . . . .
H24 H 1.0095 0.8596 1.0115 0.142 Uiso 1 1 calc R U . . .
C25 C 0.9118(8) 0.8039(6) 0.9049(5) 0.104(2) Uani 1 1 d . . . . .
H25 H 0.9675 0.8893 0.8956 0.125 Uiso 1 1 calc R U . . .
C26 C 0.8024(7) 0.6979(5) 0.8492(3) 0.0776(13) Uani 1 1 d . . . . .
C27 C 0.6735(11) 0.4081(6) 0.9518(3) 0.109(2) Uani 1 1 d . . . . .
H27A H 0.5463 0.3884 0.9343 0.164 Uiso 1 1 calc R U . . .
H27B H 0.6997 0.4146 1.0021 0.164 Uiso 1 1 calc R U . . .
H27C H 0.7213 0.3320 0.9288 0.164 Uiso 1 1 calc R U . . .
C28 C 0.7622(9) 0.7174(6) 0.7757(3) 0.0957(17) Uani 1 1 d . . . . .
H28A H 0.7896 0.6397 0.7446 0.143 Uiso 1 1 calc R U . . .
H28B H 0.8332 0.8068 0.7729 0.143 Uiso 1 1 calc R U . . .
H28C H 0.6377 0.7182 0.7619 0.143 Uiso 1 1 calc R U . . .
C33 C -0.1912(13) 0.3965(12) 0.5472(7) 0.209(6) Uani 1 1 d D . . . .
H33A H -0.2586 0.3655 0.4990 0.314 Uiso 1 1 calc R U . . .
H33B H -0.1124 0.4879 0.5529 0.314 Uiso 1 1 calc R U . . .
H33C H -0.2715 0.4054 0.5787 0.314 Uiso 1 1 calc R U . . .
C32 C -0.0838(11) 0.2889(10) 0.5641(5) 0.148(3) Uani 1 1 d D . . . .
H32A H -0.0240 0.3159 0.6139 0.177 Uiso 1 1 calc R U . . .
H32B H -0.1630 0.1954 0.5558 0.177 Uiso 1 1 calc R U . . .
C43 C 0.4030(12) 0.1506(12) 0.3804(5) 0.179(5) Uani 1 1 d D . . . .
H43A H 0.3416 0.1452 0.3326 0.269 Uiso 1 1 calc R U . . .
H43B H 0.4659 0.0738 0.3811 0.269 Uiso 1 1 calc R U . . .
H43C H 0.4867 0.2412 0.3979 0.269 Uiso 1 1 calc R U . . .
Cl1 Cl -0.0295(2) 0.19179(15) 0.78405(9) 0.0982(5) Uani 1 1 d . . . . .
O1 O -0.1437(13) 0.2043(14) 0.8245(5) 0.276(6) Uani 1 1 d . . . . .
O2 O -0.073(3) 0.247(2) 0.7309(6) 0.431(13) Uani 1 1 d . . . . .
O3 O 0.1317(14) 0.2701(9) 0.8014(11) 0.353(11) Uani 1 1 d . . . . .
O4 O -0.0229(12) 0.0583(7) 0.7552(8) 0.287(7) Uani 1 1 d . . . . .
C42 C 0.2716(11) 0.1379(9) 0.4260(4) 0.151(3) Uani 1 1 d D . . . .
H42A H 0.1541 0.1391 0.3994 0.181 Uiso 1 1 calc R U . . .
H42B H 0.2647 0.0477 0.4413 0.181 Uiso 1 1 calc R U . . .

loop_
_atom_site_aniso_label
_atom_site_aniso_U_11
_atom_site_aniso_U_22
_atom_site_aniso_U_33
_atom_site_aniso_U_23
_atom_site_aniso_U_13
_atom_site_aniso_U_12
Ni1 0.0844(5) 0.0503(3) 0.0542(3) 0.0118(2) 0.0139(3) 0.0115(3)
S1 0.1388(13) 0.0627(7) 0.0722(8) 0.0252(6) 0.0182(8) 0.0164(7)
S2 0.1464(14) 0.0625(7) 0.0631(7) 0.0054(6) 0.0003(8) 0.0102(8)
P1 0.1285(13) 0.0808(8) 0.0522(6) 0.0156(6) 0.0203(7) 0.0313(8)
O31 0.134(4) 0.116(3) 0.081(2) 0.023(2) 0.021(2) 0.034(3)
O41 0.189(5) 0.124(4) 0.077(2) 0.021(2) 0.052(3) 0.043(3)
N1 0.072(2) 0.0507(17) 0.068(2) 0.0144(16) 0.0189(17) 0.0131(15)
N2 0.070(2) 0.0534(18) 0.064(2) 0.0093(16) 0.0135(17) 0.0106(16)
C1 0.061(2) 0.058(2) 0.057(2) 0.0057(18) 0.0094(18) 0.0085(18)
C2 0.068(3) 0.054(2) 0.062(2) 0.0185(18) 0.020(2) 0.0130(18)
C11 0.069(3) 0.0482(19) 0.069(2) 0.0150(18) 0.024(2) 0.0161(17)
C12 0.066(3) 0.059(2) 0.072(3) 0.0127(19) 0.017(2) 0.0129(19)
C13 0.085(3) 0.051(2) 0.090(3) 0.011(2) 0.023(3) 0.010(2)
C14 0.099(4) 0.050(2) 0.093(3) 0.023(2) 0.034(3) 0.015(2)
C15 0.100(4) 0.063(3) 0.073(3) 0.021(2) 0.022(3) 0.017(2)
C16 0.083(3) 0.054(2) 0.068(3) 0.0135(19) 0.020(2) 0.012(2)
C17 0.100(4) 0.083(3) 0.083(3) 0.014(3) 0.003(3) 0.003(3)
C18 0.144(5) 0.064(3) 0.076(3) 0.013(2) 0.006(3) -0.005(3)
C21 0.063(3) 0.054(2) 0.075(3) 0.0046(19) 0.010(2) 0.0104(18)
C22 0.109(4) 0.059(2) 0.070(3) 0.003(2) 0.004(3) 0.014(2)
C23 0.138(6) 0.087(4) 0.082(4) -0.002(3) -0.009(4) 0.021(4)
C24 0.119(5) 0.080(4) 0.117(5) -0.012(4) -0.021(4) 0.006(3)
C25 0.084(4) 0.062(3) 0.152(6) 0.009(3) 0.018(4) -0.001(3)
C26 0.066(3) 0.064(3) 0.103(4) 0.019(2) 0.019(3) 0.010(2)
C27 0.161(6) 0.077(3) 0.080(4) 0.019(3) 0.018(4) 0.008(4)
C28 0.101(4) 0.086(3) 0.110(4) 0.039(3) 0.037(3) 0.013(3)
C33 0.105(7) 0.254(15) 0.244(14) 0.012(12) 0.011(8) 0.047(8)
C32 0.134(7) 0.153(8) 0.164(8) 0.059(7) 0.031(6) 0.031(6)
C43 0.146(8) 0.235(12) 0.120(6) -0.042(7) 0.034(6) 0.022(7)
Cl1 0.1091(11) 0.0759(8) 0.1155(11) 0.0171(7) 0.0560(9) 0.0066(7)
O1 0.236(9) 0.464(16) 0.265(10) 0.179(11) 0.174(9) 0.211(11)
O2 0.68(4) 0.45(2) 0.136(8) 0.113(12) 0.088(13) 0.01(2)
O3 0.211(10) 0.123(6) 0.70(3) -0.052(11) 0.248(15) -0.036(6)
O4 0.180(7) 0.084(4) 0.60(2) 0.034(7) 0.128(10) 0.023(4)
C42 0.146(7) 0.179(8) 0.101(5) -0.015(5) 0.040(5) -0.002(6)

loop_
_atom_type_symbol
_atom_type_description
_atom_type_scat_dispersion_real
_atom_type_scat_dispersion_imag
_atom_type_scat_source
C C 0.0033 0.0016 'International Tables Vol C Tables 4.2.6.8 and 6.1.1.4'
H H 0.0000 0.0000 'International Tables Vol C Tables 4.2.6.8 and 6.1.1.4'
Cl Cl 0.1484 0.1585 'International Tables Vol C Tables 4.2.6.8 and 6.1.1.4'
N N 0.0061 0.0033 'International Tables Vol C Tables 4.2.6.8 and 6.1.1.4'
Ni Ni 0.3393 1.1124 'International Tables Vol C Tables 4.2.6.8 and 6.1.1.4'
O O 0.0106 0.0060 'International Tables Vol C Tables 4.2.6.8 and 6.1.1.4'
P P 0.1023 0.0942 'International Tables Vol C Tables 4.2.6.8 and 6.1.1.4'
S S 0.1246 0.1234 'International Tables Vol C Tables 4.2.6.8 and 6.1.1.4'

loop_
_exptl_crystal_face_index_h
_exptl_crystal_face_index_k
_exptl_crystal_face_index_l
_exptl_crystal_face_perp_dist
_exptl_oxdiff_crystal_face_indexfrac_h
_exptl_oxdiff_crystal_face_indexfrac_k
_exptl_oxdiff_crystal_face_indexfrac_l
_exptl_oxdiff_crystal_face_x
_exptl_oxdiff_crystal_face_y
_exptl_oxdiff_crystal_face_z
0 0 -26 0.1125 -0.0000 0.0000 -26.0000 0.5119 0.8149 0.1793
0 0 26 0.1045 0.0000 -0.0000 26.0000 -0.5119 -0.8149 -0.1793
-10 0 0 0.1798 -10.0000 0.0000 0.0000 -0.6769 0.6292 0.2140
0 13 -12 0.2504 0.0000 13.0000 -12.0000 0.3300 -0.1310 0.9290
8 -5 -19 0.1946 8.0000 -5.0000 -19.0000 0.8795 0.2872 -0.3656
-11 4 5 0.1993 -11.0000 4.0000 5.0000 -0.8141 0.3794 0.4613
-1 -13 9 0.2710 -1.0000 -13.0000 9.0000 -0.3386 0.2880 -0.8869
9 5 -9 0.3231 9.0000 5.0000 -9.0000 0.8224 -0.4792 0.1950
3 -10 21 0.2211 3.0000 -10.0000 21.0000 -0.2825 -0.4569 -0.8600

loop_
_geom_angle_atom_site_label_1
_geom_angle_atom_site_label_2
_geom_angle_atom_site_label_3
_geom_angle
_geom_angle_site_symmetry_1
_geom_angle_site_symmetry_3
_geom_angle_publ_flag
S1 Ni1 S2 88.89(6) . . ?
S1 Ni1 P1 44.25(5) . . ?
S2 Ni1 P1 44.65(5) . . ?
C1 Ni1 S1 176.99(14) . . ?
C1 Ni1 S2 88.63(13) . . ?
C1 Ni1 P1 133.22(13) . . ?
C1 Ni1 C2 93.93(18) . . ?
C2 Ni1 S1 88.61(13) . . ?
C2 Ni1 S2 176.74(13) . . ?
C2 Ni1 P1 132.84(12) . . ?
P1 S1 Ni1 84.26(6) . . ?
P1 S2 Ni1 83.86(6) . . ?
S1 P1 Ni1 51.49(5) . . ?
S1 P1 S2 102.97(8) . . ?
S2 P1 Ni1 51.49(5) . . ?
O31 P1 Ni1 129.81(18) . . ?
O31 P1 S1 114.40(19) . . ?
O31 P1 S2 113.4(2) . . ?
O31 P1 O41 103.2(3) . . ?
O41 P1 Ni1 126.8(2) . . ?
O41 P1 S1 107.8(2) . . ?
O41 P1 S2 115.3(2) . . ?
C32 O31 P1 121.7(5) . . ?
C42 O41 P1 120.9(4) . . ?
C1 N1 C11 174.4(5) . . ?
C2 N2 C21 177.9(4) . . ?
N1 C1 Ni1 176.0(4) . . ?
N2 C2 Ni1 177.3(4) . . ?
C12 C11 N1 118.0(4) . . ?
C12 C11 C16 124.4(4) . . ?
C16 C11 N1 117.6(4) . . ?
C11 C12 C13 116.6(4) . . ?
C11 C12 C17 121.1(4) . . ?
C13 C12 C17 122.2(4) . . ?
C12 C13 H13 119.5 . . ?
C14 C13 C12 121.0(4) . . ?
C14 C13 H13 119.5 . . ?
C13 C14 H14 119.4 . . ?
C13 C14 C15 121.2(4) . . ?
C15 C14 H14 119.4 . . ?
C14 C15 H15 119.9 . . ?
C16 C15 C14 120.2(5) . . ?
C16 C15 H15 119.9 . . ?
C11 C16 C18 121.2(4) . . ?
C15 C16 C11 116.5(4) . . ?
C15 C16 C18 122.3(5) . . ?
C12 C17 H17A 109.5 . . ?
C12 C17 H17B 109.5 . . ?
C12 C17 H17C 109.5 . . ?
H17A C17 H17B 109.5 . . ?
H17A C17 H17C 109.5 . . ?
H17B C17 H17C 109.5 . . ?
C16 C18 H18A 109.5 . . ?
C16 C18 H18B 109.5 . . ?
C16 C18 H18C 109.5 . . ?
H18A C18 H18B 109.5 . . ?
H18A C18 H18C 109.5 . . ?
H18B C18 H18C 109.5 . . ?
N2 C21 C26 117.0(4) . . ?
C22 C21 N2 118.4(4) . . ?
C22 C21 C26 124.6(4) . . ?
C21 C22 C27 121.2(5) . . ?
C23 C22 C21 116.2(5) . . ?
C23 C22 C27 122.5(6) . . ?
C22 C23 H23 118.7 . . ?
C24 C23 C22 122.5(7) . . ?
C24 C23 H23 118.7 . . ?
C23 C24 H24 120.1 . . ?
C23 C24 C25 119.7(6) . . ?
C25 C24 H24 120.1 . . ?
C24 C25 H25 119.2 . . ?
C26 C25 C24 121.5(6) . . ?
C26 C25 H25 119.2 . . ?
C21 C26 C28 121.9(5) . . ?
C25 C26 C21 115.3(6) . . ?
C25 C26 C28 122.7(5) . . ?
C22 C27 H27A 109.5 . . ?
C22 C27 H27B 109.5 . . ?
C22 C27 H27C 109.5 . . ?
H27A C27 H27B 109.5 . . ?
H27A C27 H27C 109.5 . . ?
H27B C27 H27C 109.5 . . ?
C26 C28 H28A 109.5 . . ?
C26 C28 H28B 109.5 . . ?
C26 C28 H28C 109.5 . . ?
H28A C28 H28B 109.5 . . ?
H28A C28 H28C 109.5 . . ?
H28B C28 H28C 109.5 . . ?
H33A C33 H33B 109.5 . . ?
H33A C33 H33C 109.5 . . ?
H33B C33 H33C 109.5 . . ?
C32 C33 H33A 109.5 . . ?
C32 C33 H33B 109.5 . . ?
C32 C33 H33C 109.5 . . ?
O31 C32 C33 111.2(8) . . ?
O31 C32 H32A 109.4 . . ?
O31 C32 H32B 109.4 . . ?
C33 C32 H32A 109.4 . . ?
C33 C32 H32B 109.4 . . ?
H32A C32 H32B 108.0 . . ?
H43A C43 H43B 109.5 . . ?
H43A C43 H43C 109.5 . . ?
H43B C43 H43C 109.5 . . ?
C42 C43 H43A 109.5 . . ?
C42 C43 H43B 109.5 . . ?
C42 C43 H43C 109.5 . . ?
O1 Cl1 O4 115.9(8) . . ?
O2 Cl1 O1 109.1(12) . . ?
O2 Cl1 O3 92.9(11) . . ?
O2 Cl1 O4 104.1(11) . . ?
O3 Cl1 O1 122.3(9) . . ?
O3 Cl1 O4 108.6(6) . . ?
O41 C42 C43 109.2(6) . . ?
O41 C42 H42A 109.8 . . ?
O41 C42 H42B 109.8 . . ?
C43 C42 H42A 109.8 . . ?
C43 C42 H42B 109.8 . . ?
H42A C42 H42B 108.3 . . ?

loop_
_geom_bond_atom_site_label_1
_geom_bond_atom_site_label_2
_geom_bond_distance
_geom_bond_site_symmetry_2
_geom_bond_publ_flag
Ni1 S1 2.2196(13) . ?
Ni1 S2 2.2212(14) . ?
Ni1 P1 2.8223(14) . ?
Ni1 C1 1.840(4) . ?
Ni1 C2 1.847(5) . ?
S1 P1 1.979(2) . ?
S2 P1 1.995(2) . ?
P1 O31 1.526(5) . ?
P1 O41 1.568(5) . ?
O31 C32 1.439(4) . ?
O41 C42 1.433(4) . ?
N1 C1 1.143(5) . ?
N1 C11 1.403(5) . ?
N2 C2 1.132(5) . ?
N2 C21 1.395(6) . ?
C11 C12 1.374(6) . ?
C11 C16 1.397(6) . ?
C12 C13 1.386(7) . ?
C12 C17 1.495(7) . ?
C13 H13 0.9300 . ?
C13 C14 1.352(7) . ?
C14 H14 0.9300 . ?
C14 C15 1.394(7) . ?
C15 H15 0.9300 . ?
C15 C16 1.375(6) . ?
C16 C18 1.487(7) . ?
C17 H17A 0.9600 . ?
C17 H17B 0.9600 . ?
C17 H17C 0.9600 . ?
C18 H18A 0.9600 . ?
C18 H18B 0.9600 . ?
C18 H18C 0.9600 . ?
C21 C22 1.390(7) . ?
C21 C26 1.400(7) . ?
C22 C23 1.375(8) . ?
C22 C27 1.506(8) . ?
C23 H23 0.9300 . ?
C23 C24 1.353(10) . ?
C24 H24 0.9300 . ?
C24 C25 1.397(10) . ?
C25 H25 0.9300 . ?
C25 C26 1.388(8) . ?
C26 C28 1.474(8) . ?
C27 H27A 0.9600 . ?
C27 H27B 0.9600 . ?
C27 H27C 0.9600 . ?
C28 H28A 0.9600 . ?
C28 H28B 0.9600 . ?
C28 H28C 0.9600 . ?
C33 H33A 0.9600 . ?
C33 H33B 0.9600 . ?
C33 H33C 0.9600 . ?
C33 C32 1.491(4) . ?
C32 H32A 0.9700 . ?
C32 H32B 0.9700 . ?
C43 H43A 0.9600 . ?
C43 H43B 0.9600 . ?
C43 H43C 0.9600 . ?
C43 C42 1.481(4) . ?
Cl1 O1 1.303(7) . ?
Cl1 O2 1.275(15) . ?
Cl1 O3 1.298(9) . ?
Cl1 O4 1.328(7) . ?
C42 H42A 0.9700 . ?
C42 H42B 0.9700 . ?

loop_
_geom_torsion_atom_site_label_1
_geom_torsion_atom_site_label_2
_geom_torsion_atom_site_label_3
_geom_torsion_atom_site_label_4
_geom_torsion
_geom_torsion_site_symmetry_1
_geom_torsion_site_symmetry_2
_geom_torsion_site_symmetry_3
_geom_torsion_site_symmetry_4
_geom_torsion_publ_flag
Ni1 P1 O31 C32 -3.4(7) . . . . ?
Ni1 P1 O41 C42 113.3(6) . . . . ?
S1 P1 O31 C32 -62.6(6) . . . . ?
S1 P1 O41 C42 168.1(6) . . . . ?
S2 P1 O31 C32 55.1(6) . . . . ?
S2 P1 O41 C42 53.7(7) . . . . ?
P1 O31 C32 C33 143.0(7) . . . . ?
P1 O41 C42 C43 -169.0(7) . . . . ?
O31 P1 O41 C42 -70.5(7) . . . . ?
O41 P1 O31 C32 -179.5(6) . . . . ?
N1 C11 C12 C13 179.3(4) . . . . ?
N1 C11 C12 C17 -2.1(7) . . . . ?
N1 C11 C16 C15 -179.2(4) . . . . ?
N1 C11 C16 C18 0.1(7) . . . . ?
N2 C21 C22 C23 -179.6(5) . . . . ?
N2 C21 C22 C27 1.9(8) . . . . ?
N2 C21 C26 C25 180.0(4) . . . . ?
N2 C21 C26 C28 0.7(7) . . . . ?
C11 C12 C13 C14 -0.5(7) . . . . ?
C12 C11 C16 C15 -0.7(7) . . . . ?
C12 C11 C16 C18 178.7(5) . . . . ?
C12 C13 C14 C15 0.4(8) . . . . ?
C13 C14 C15 C16 -0.3(8) . . . . ?
C14 C15 C16 C11 0.5(7) . . . . ?
C14 C15 C16 C18 -178.9(5) . . . . ?
C16 C11 C12 C13 0.7(7) . . . . ?
C16 C11 C12 C17 179.3(5) . . . . ?
C17 C12 C13 C14 -179.1(5) . . . . ?
C21 C22 C23 C24 2.0(10) . . . . ?
C22 C21 C26 C25 2.3(8) . . . . ?
C22 C21 C26 C28 -177.0(5) . . . . ?
C22 C23 C24 C25 -2.6(12) . . . . ?
C23 C24 C25 C26 3.0(11) . . . . ?
C24 C25 C26 C21 -2.7(9) . . . . ?
C24 C25 C26 C28 176.6(6) . . . . ?
C26 C21 C22 C23 -1.9(8) . . . . ?
C26 C21 C22 C27 179.6(6) . . . . ?
C27 C22 C23 C24 -179.5(7) . . . . ?
